data_7034764
loop_
_publ_author_name
'Matsumoto, Takuya'
'Tanaka, Kazuo'
'Tanaka, Kazuyoshi'
'Chujo, Yoshiki'

_publ_section_title
;
 Synthesis and characterization of heterofluorenes containing
 four-coordinated group 13 elements: theoretical and experimental analyses
 and comparison of structures, optical properties and electronic states.
;
_journal_issue 18
_journal_name_full 'Dalton transactions (Cambridge, England : 2003)'
_journal_page_first 8697
_journal_page_last 8707
_journal_paper_doi 10.1039/c5dt00718f
_journal_volume 44
_journal_year 2015
_chemical_formula_sum 'C29 H36 B N'
_chemical_formula_weight 409.40
_chemical_name_systematic
; 
 ? 
;
_space_group_IT_number 2
_symmetry_cell_setting triclinic
_symmetry_space_group_name_Hall '-P 1'
_symmetry_space_group_name_H-M 'P -1'
_atom_sites_solution_hydrogens geom
_atom_sites_solution_primary direct
_atom_sites_solution_secondary difmap
_audit_creation_method SHELXL-97
_audit_update_record
;
2015-03-23 deposited with the CCDC.
2015-03-26 downloaded from the CCDC.
;
_cell_angle_alpha 107.085(8)
_cell_angle_beta 95.758(7)
_cell_angle_gamma 92.208(7)
_cell_formula_units_Z 2
_cell_length_a 8.1338(11)
_cell_length_b 11.6890(15)
_cell_length_c 13.3458(18)
_cell_measurement_reflns_used 9221
_cell_measurement_temperature 93(2)
_cell_measurement_theta_max 27.50
_cell_measurement_theta_min 3.01
_cell_volume 1203.7(3)
_computing_cell_refinement PROCESS-AUTO
_computing_data_collection PROCESS-AUTO
_computing_data_reduction 'Yadokari-XG (Wakita, Nemoto et al., 2009)'
_computing_molecular_graphics 'Yadokari-XG (Wakita, Nemoto et al., 2009)'
_computing_publication_material 'Yadokari-XG (Wakita, Nemoto et al., 2009)'
_computing_structure_refinement 'SHELXL-97 (Sheldrick, 1997)'
_computing_structure_solution 'SHELXS-97 (Sheldrick, 1990)'
_diffrn_ambient_temperature 93(2)
_diffrn_measured_fraction_theta_full 0.983
_diffrn_measured_fraction_theta_max 0.983
_diffrn_measurement_device_type 'rigaku raxis rapid'
_diffrn_measurement_method 'oscillation method'
_diffrn_radiation_monochromator graphite
_diffrn_radiation_source 'fine-focus sealed tube'
_diffrn_radiation_type MoK\a
_diffrn_radiation_wavelength 0.71075
_diffrn_reflns_av_R_equivalents 0.0456
_diffrn_reflns_av_unetI/netI 0.0719
_diffrn_reflns_limit_h_max 9
_diffrn_reflns_limit_h_min -9
_diffrn_reflns_limit_k_max 13
_diffrn_reflns_limit_k_min -13
_diffrn_reflns_limit_l_max 15
_diffrn_reflns_limit_l_min -15
_diffrn_reflns_number 8229
_diffrn_reflns_theta_full 25.00
_diffrn_reflns_theta_max 25.00
_diffrn_reflns_theta_min 3.01
_exptl_absorpt_coefficient_mu 0.064
_exptl_absorpt_correction_T_max 0.9629
_exptl_absorpt_correction_T_min 0.9569
_exptl_absorpt_correction_type multi-scan
_exptl_crystal_colour colorless
_exptl_crystal_density_diffrn 1.130
_exptl_crystal_density_method 'not measured'
_exptl_crystal_description block
_exptl_crystal_F_000 444
_exptl_crystal_size_max 0.70
_exptl_crystal_size_mid 0.60
_exptl_crystal_size_min 0.60
_refine_diff_density_max 0.334
_refine_diff_density_min -0.265
_refine_diff_density_rms 0.050
_refine_ls_extinction_method none
_refine_ls_goodness_of_fit_ref 1.070
_refine_ls_hydrogen_treatment mixed
_refine_ls_matrix_type full
_refine_ls_number_parameters 424
_refine_ls_number_reflns 4173
_refine_ls_number_restraints 0
_refine_ls_restrained_S_all 1.070
_refine_ls_R_factor_all 0.0638
_refine_ls_R_factor_gt 0.0543
_refine_ls_shift/su_max 0.000
_refine_ls_shift/su_mean 0.000
_refine_ls_structure_factor_coef Fsqd
_refine_ls_weighting_details 'calc w=1/[\s^2^(Fo^2^)+(0.1000P)^2^+0.0000P] where P=(Fo^2^+2Fc^2^)/3'
_refine_ls_weighting_scheme calc
_refine_ls_wR_factor_gt 0.1481
_refine_ls_wR_factor_ref 0.1562
_reflns_number_gt 3343
_reflns_number_total 4173
_reflns_threshold_expression >2sigma(I)
_cod_data_source_file c5dt00718f2.cif
_cod_data_source_block 1
_cod_depositor_comments 'Adding full bibliography for 7034763--7034766.cif.'
_cod_original_sg_symbol_H-M P-1
_cod_database_code 7034764

loop_
_symmetry_equiv_pos_as_xyz
'x, y, z'
'-x, -y, -z'

loop_
_atom_site_label
_atom_site_type_symbol
_atom_site_fract_x
_atom_site_fract_y
_atom_site_fract_z
_atom_site_U_iso_or_equiv
_atom_site_adp_type
_atom_site_occupancy
_atom_site_symmetry_multiplicity
_atom_site_calc_flag
C1 C -0.21014(18) -0.16722(14) 0.29705(13) 0.0301(4) Uani 1 1 d
C2 C -0.1501(2) -0.16274(15) 0.40017(14) 0.0336(4) Uani 1 1 d
H2A H -0.065(2) -0.0980(15) 0.4428(14) 0.033(4) Uiso 1 1 d
C3 C -0.2100(2) -0.24460(16) 0.44775(15) 0.0381(4) Uani 1 1 d
H3A H -0.162(2) -0.2414(16) 0.5201(16) 0.043(5) Uiso 1 1 d
C4 C -0.3318(2) -0.33374(16) 0.39201(15) 0.0391(4) Uani 1 1 d
H4A H -0.376(2) -0.3946(18) 0.4252(16) 0.050(5) Uiso 1 1 d
C5 C -0.3948(2) -0.34082(15) 0.29002(15) 0.0362(4) Uani 1 1 d
H5A H -0.479(2) -0.4056(15) 0.2480(14) 0.033(4) Uiso 1 1 d
C6 C -0.33535(18) -0.25823(14) 0.24263(13) 0.0311(4) Uani 1 1 d
C7 C -0.39362(18) -0.24658(14) 0.13764(13) 0.0310(4) Uani 1 1 d
C8 C -0.5208(2) -0.31448(16) 0.06349(14) 0.0366(4) Uani 1 1 d
H8A H -0.578(2) -0.3878(17) 0.0729(14) 0.041(5) Uiso 1 1 d
C9 C -0.5675(2) -0.28134(17) -0.02661(15) 0.0408(5) Uani 1 1 d
H9A H -0.657(2) -0.3326(17) -0.0824(16) 0.046(5) Uiso 1 1 d
C10 C -0.4889(2) -0.18156(17) -0.04222(15) 0.0393(4) Uani 1 1 d
H10A H -0.526(2) -0.1558(17) -0.1047(17) 0.048(5) Uiso 1 1 d
C11 C -0.35850(19) -0.11570(16) 0.03051(13) 0.0337(4) Uani 1 1 d
H11A H -0.300(2) -0.0443(16) 0.0204(14) 0.038(5) Uiso 1 1 d
C12 C -0.30668(18) -0.14816(14) 0.12071(13) 0.0301(4) Uani 1 1 d
B1 B -0.1624(2) -0.09105(16) 0.21832(15) 0.0301(4) Uani 1 1 d
C13 C -0.11738(18) 0.05321(14) 0.24668(13) 0.0293(4) Uani 1 1 d
C14 C -0.18896(18) 0.15869(14) 0.30315(13) 0.0290(4) Uani 1 1 d
C15 C -0.11412(19) 0.27026(15) 0.30667(13) 0.0312(4) Uani 1 1 d
H15A H -0.1655(19) 0.3440(15) 0.3461(13) 0.028(4) Uiso 1 1 d
C16 C 0.02198(19) 0.28566(14) 0.25477(13) 0.0313(4) Uani 1 1 d
C17 C 0.08842(19) 0.18238(14) 0.19660(13) 0.0310(4) Uani 1 1 d
H17A H 0.184(2) 0.1866(15) 0.1586(14) 0.033(4) Uiso 1 1 d
C18 C 0.01764(18) 0.07073(14) 0.19335(13) 0.0304(4) Uani 1 1 d
C19 C -0.34296(19) 0.15940(14) 0.36325(13) 0.0318(4) Uani 1 1 d
C20 C -0.4710(2) 0.05491(16) 0.30630(16) 0.0362(4) Uani 1 1 d
H20A H -0.431(2) -0.0257(16) 0.3027(14) 0.034(4) Uiso 1 1 d
H20B H -0.572(2) 0.0627(16) 0.3488(15) 0.041(5) Uiso 1 1 d
H20C H -0.508(3) 0.0537(19) 0.2323(19) 0.056(6) Uiso 1 1 d
C21 C -0.4337(2) 0.27504(17) 0.37453(16) 0.0365(4) Uani 1 1 d
H21A H -0.545(2) 0.2646(16) 0.3994(15) 0.042(5) Uiso 1 1 d
H21B H -0.455(2) 0.2907(15) 0.3047(16) 0.036(5) Uiso 1 1 d
H21C H -0.371(2) 0.3499(16) 0.4234(15) 0.036(5) Uiso 1 1 d
C22 C -0.2874(2) 0.15138(17) 0.47427(14) 0.0355(4) Uani 1 1 d
H22A H -0.237(2) 0.0761(17) 0.4721(15) 0.041(5) Uiso 1 1 d
H22B H -0.203(2) 0.2175(17) 0.5139(15) 0.037(5) Uiso 1 1 d
H22C H -0.385(2) 0.1561(16) 0.5171(15) 0.043(5) Uiso 1 1 d
C23 C 0.09250(19) 0.41305(14) 0.26479(14) 0.0334(4) Uani 1 1 d
C24 C -0.0456(3) 0.4833(2) 0.2288(2) 0.0566(6) Uani 1 1 d
H24A H -0.145(3) 0.483(2) 0.2672(19) 0.075(7) Uiso 1 1 d
H24B H -0.084(4) 0.447(3) 0.140(3) 0.108(10) Uiso 1 1 d
H24C H -0.003(3) 0.570(2) 0.2437(18) 0.067(6) Uiso 1 1 d
C25 C 0.1630(3) 0.47622(19) 0.37858(17) 0.0513(5) Uani 1 1 d
H25A H 0.066(3) 0.482(2) 0.427(2) 0.077(7) Uiso 1 1 d
H25B H 0.209(2) 0.562(2) 0.3879(17) 0.056(6) Uiso 1 1 d
H25C H 0.257(3) 0.428(2) 0.398(2) 0.081(8) Uiso 1 1 d
C26 C 0.2316(2) 0.41253(18) 0.19501(17) 0.0436(5) Uani 1 1 d
H26A H 0.336(3) 0.371(2) 0.2189(19) 0.064(6) Uiso 1 1 d
H26B H 0.197(3) 0.3683(19) 0.1183(19) 0.055(6) Uiso 1 1 d
H26C H 0.272(2) 0.500(2) 0.2019(18) 0.062(6) Uiso 1 1 d
C27 C 0.0769(2) -0.04494(15) 0.12774(15) 0.0337(4) Uani 1 1 d
H27A H 0.020(2) -0.0715(15) 0.0558(15) 0.032(4) Uiso 1 1 d
H27B H 0.200(2) -0.0459(14) 0.1242(13) 0.028(4) Uiso 1 1 d
N1 N 0.02234(15) -0.13805(11) 0.17597(11) 0.0303(3) Uani 1 1 d
C28 C 0.0121(2) -0.25960(15) 0.09896(15) 0.0350(4) Uani 1 1 d
H28A H -0.038(2) -0.3186(17) 0.1280(15) 0.043(5) Uiso 1 1 d
H28B H -0.061(2) -0.2607(16) 0.0329(16) 0.041(5) Uiso 1 1 d
H28C H 0.126(2) -0.2816(16) 0.0818(15) 0.047(5) Uiso 1 1 d
C29 C 0.1482(2) -0.13546(17) 0.26666(15) 0.0346(4) Uani 1 1 d
H29A H 0.256(2) -0.1462(14) 0.2432(13) 0.028(4) Uiso 1 1 d
H29B H 0.1113(19) -0.1980(15) 0.2975(13) 0.030(4) Uiso 1 1 d
H29C H 0.1513(19) -0.0574(17) 0.3134(14) 0.033(5) Uiso 1 1 d

loop_
_atom_site_aniso_label
_atom_site_aniso_U_11
_atom_site_aniso_U_22
_atom_site_aniso_U_33
_atom_site_aniso_U_23
_atom_site_aniso_U_13
_atom_site_aniso_U_12
C1 0.0285(8) 0.0322(9) 0.0310(9) 0.0117(7) 0.0030(7) 0.0018(6)
C2 0.0320(9) 0.0372(9) 0.0329(10) 0.0139(8) 0.0004(7) 0.0012(7)
C3 0.0400(10) 0.0454(10) 0.0343(11) 0.0198(8) 0.0046(8) 0.0060(7)
C4 0.0406(10) 0.0406(10) 0.0435(11) 0.0226(9) 0.0090(8) 0.0018(7)
C5 0.0332(9) 0.0351(9) 0.0426(11) 0.0155(8) 0.0050(8) -0.0011(7)
C6 0.0269(8) 0.0335(9) 0.0340(10) 0.0116(7) 0.0036(7) 0.0029(6)
C7 0.0273(8) 0.0336(9) 0.0317(9) 0.0094(7) 0.0024(7) 0.0030(6)
C8 0.0304(8) 0.0401(10) 0.0363(10) 0.0079(8) 0.0022(8) -0.0014(7)
C9 0.0318(9) 0.0530(11) 0.0324(10) 0.0064(9) -0.0012(8) 0.0015(8)
C10 0.0373(9) 0.0539(11) 0.0283(10) 0.0140(8) 0.0027(8) 0.0108(8)
C11 0.0317(8) 0.0406(10) 0.0296(10) 0.0119(8) 0.0021(7) 0.0045(7)
C12 0.0287(8) 0.0331(9) 0.0292(9) 0.0096(7) 0.0044(7) 0.0049(6)
B1 0.0289(9) 0.0340(10) 0.0277(10) 0.0109(8) 0.0006(8) 0.0006(7)
C13 0.0281(8) 0.0356(9) 0.0256(9) 0.0138(7) -0.0028(7) -0.0004(6)
C14 0.0281(8) 0.0346(9) 0.0252(9) 0.0121(7) -0.0020(7) 0.0011(6)
C15 0.0319(8) 0.0311(9) 0.0300(9) 0.0093(7) 0.0004(7) 0.0013(6)
C16 0.0311(8) 0.0328(9) 0.0307(9) 0.0134(7) -0.0031(7) -0.0011(6)
C17 0.0296(8) 0.0361(9) 0.0299(9) 0.0148(7) 0.0015(7) 0.0005(6)
C18 0.0292(8) 0.0340(9) 0.0293(9) 0.0127(7) 0.0004(7) 0.0008(6)
C19 0.0305(8) 0.0358(9) 0.0293(9) 0.0106(7) 0.0029(7) 0.0013(6)
C20 0.0294(9) 0.0416(11) 0.0366(11) 0.0107(8) 0.0033(8) -0.0014(7)
C21 0.0325(9) 0.0409(10) 0.0381(11) 0.0142(9) 0.0054(8) 0.0050(7)
C22 0.0317(9) 0.0449(11) 0.0320(10) 0.0149(8) 0.0026(8) 0.0023(8)
C23 0.0329(8) 0.0332(9) 0.0348(10) 0.0134(8) -0.0010(7) -0.0030(6)
C24 0.0435(11) 0.0460(12) 0.091(2) 0.0368(13) 0.0066(12) 0.0055(9)
C25 0.0718(15) 0.0386(11) 0.0394(12) 0.0093(9) 0.0007(11) -0.0131(10)
C26 0.0481(11) 0.0407(11) 0.0419(12) 0.0139(9) 0.0048(9) -0.0086(8)
C27 0.0333(9) 0.0361(9) 0.0345(11) 0.0140(8) 0.0064(8) 0.0014(7)
N1 0.0305(7) 0.0315(7) 0.0305(8) 0.0127(6) 0.0012(6) 0.0011(5)
C28 0.0357(9) 0.0322(9) 0.0366(11) 0.0100(8) 0.0028(8) 0.0027(7)
C29 0.0285(9) 0.0401(11) 0.0373(11) 0.0161(9) -0.0002(8) 0.0015(7)

loop_
_atom_type_symbol
_atom_type_description
_atom_type_scat_dispersion_real
_atom_type_scat_dispersion_imag
_atom_type_scat_source
C C 0.0033 0.0016 'International Tables Vol C Tables 4.2.6.8 and 6.1.1.4'
H H 0.0000 0.0000 'International Tables Vol C Tables 4.2.6.8 and 6.1.1.4'
B B 0.0013 0.0007 'International Tables Vol C Tables 4.2.6.8 and 6.1.1.4'
N N 0.0061 0.0033 'International Tables Vol C Tables 4.2.6.8 and 6.1.1.4'

loop_
_geom_angle_atom_site_label_1
_geom_angle_atom_site_label_2
_geom_angle_atom_site_label_3
_geom_angle
C2 C1 C6 117.41(14)
C2 C1 B1 133.68(14)
C6 C1 B1 108.85(14)
C3 C2 C1 121.52(15)
C4 C3 C2 119.79(17)
C5 C4 C3 120.41(16)
C4 C5 C6 119.73(16)
C5 C6 C1 121.13(16)
C5 C6 C7 127.70(15)
C1 C6 C7 111.08(14)
C8 C7 C12 121.31(16)
C8 C7 C6 128.28(15)
C12 C7 C6 110.33(14)
C9 C8 C7 119.26(17)
C10 C9 C8 120.26(17)
C9 C10 C11 120.43(18)
C12 C11 C10 120.61(16)
C11 C12 C7 118.01(15)
C11 C12 B1 132.33(15)
C7 C12 B1 109.63(14)
C12 B1 C1 99.36(12)
C12 B1 C13 115.67(14)
C1 B1 C13 128.41(14)
C12 B1 N1 107.53(12)
C1 B1 N1 106.75(12)
C13 B1 N1 97.71(11)
C18 C13 C14 116.17(14)
C18 C13 B1 108.19(13)
C14 C13 B1 135.41(13)
C15 C14 C13 118.08(14)
C15 C14 C19 117.36(14)
C13 C14 C19 124.55(13)
C16 C15 C14 124.72(15)
C17 C16 C15 117.12(15)
C17 C16 C23 123.18(14)
C15 C16 C23 119.70(15)
C16 C17 C18 119.11(15)
C17 C18 C13 124.69(15)
C17 C18 C27 122.21(14)
C13 C18 C27 113.07(13)
C20 C19 C22 108.93(14)
C20 C19 C21 106.27(14)
C22 C19 C21 108.34(14)
C20 C19 C14 112.31(13)
C22 C19 C14 109.24(12)
C21 C19 C14 111.62(13)
C25 C23 C26 107.86(15)
C25 C23 C24 110.46(18)
C26 C23 C24 107.02(17)
C25 C23 C16 109.84(15)
C26 C23 C16 112.32(14)
C24 C23 C16 109.30(14)
N1 C27 C18 105.39(13)
C28 N1 C27 111.02(13)
C28 N1 C29 108.00(13)
C27 N1 C29 108.37(13)
C28 N1 B1 114.83(12)
C27 N1 B1 103.09(11)
C29 N1 B1 111.35(12)

loop_
_geom_bond_atom_site_label_1
_geom_bond_atom_site_label_2
_geom_bond_distance
C1 C2 1.398(2)
C1 C6 1.418(2)
C1 B1 1.629(2)
C2 C3 1.393(2)
C3 C4 1.392(3)
C4 C5 1.383(3)
C5 C6 1.397(2)
C6 C7 1.480(2)
C7 C8 1.396(2)
C7 C12 1.413(2)
C8 C9 1.391(3)
C9 C10 1.387(3)
C10 C11 1.397(3)
C11 C12 1.396(2)
C12 B1 1.625(2)
B1 C13 1.634(2)
B1 N1 1.712(2)
C13 C18 1.407(2)
C13 C14 1.423(2)
C14 C15 1.404(2)
C14 C19 1.553(2)
C15 C16 1.396(2)
C16 C17 1.391(2)
C16 C23 1.538(2)
C17 C18 1.393(2)
C18 C27 1.506(2)
C19 C20 1.534(2)
C19 C22 1.536(2)
C19 C21 1.541(2)
C23 C25 1.521(3)
C23 C26 1.535(2)
C23 C24 1.536(3)
C27 N1 1.493(2)
N1 C28 1.482(2)
N1 C29 1.497(2)

loop_
_geom_torsion_atom_site_label_1
_geom_torsion_atom_site_label_2
_geom_torsion_atom_site_label_3
_geom_torsion_atom_site_label_4
_geom_torsion
C6 C1 C2 C3 0.3(2)
B1 C1 C2 C3 -176.78(16)
C1 C2 C3 C4 0.3(3)
C2 C3 C4 C5 -0.6(3)
C3 C4 C5 C6 0.2(3)
C4 C5 C6 C1 0.4(2)
C4 C5 C6 C7 -176.01(15)
C2 C1 C6 C5 -0.7(2)
B1 C1 C6 C5 177.10(14)
C2 C1 C6 C7 176.30(13)
B1 C1 C6 C7 -5.93(17)
C5 C6 C7 C8 0.5(3)
C1 C6 C7 C8 -176.24(15)
C5 C6 C7 C12 177.22(15)
C1 C6 C7 C12 0.50(18)
C12 C7 C8 C9 -2.8(2)
C6 C7 C8 C9 173.59(15)
C7 C8 C9 C10 -0.3(3)
C8 C9 C10 C11 2.1(3)
C9 C10 C11 C12 -0.9(2)
C10 C11 C12 C7 -2.1(2)
C10 C11 C12 B1 -179.84(15)
C8 C7 C12 C11 4.0(2)
C6 C7 C12 C11 -173.00(13)
C8 C7 C12 B1 -177.79(14)
C6 C7 C12 B1 5.21(17)
C11 C12 B1 C1 169.90(16)
C7 C12 B1 C1 -7.96(15)
C11 C12 B1 C13 28.8(2)
C7 C12 B1 C13 -149.01(13)
C11 C12 B1 N1 -79.1(2)
C7 C12 B1 N1 103.05(14)
C2 C1 B1 C12 -174.57(17)
C6 C1 B1 C12 8.17(15)
C2 C1 B1 C13 -40.9(3)
C6 C1 B1 C13 141.88(16)
C2 C1 B1 N1 73.8(2)
C6 C1 B1 N1 -103.44(14)
C12 B1 C13 C18 -94.49(16)
C1 B1 C13 C18 137.83(16)
N1 B1 C13 C18 19.24(16)
C12 B1 C13 C14 79.6(2)
C1 B1 C13 C14 -48.1(3)
N1 B1 C13 C14 -166.72(17)
C18 C13 C14 C15 -3.9(2)
B1 C13 C14 C15 -177.57(17)
C18 C13 C14 C19 177.30(14)
B1 C13 C14 C19 3.6(3)
C13 C14 C15 C16 2.9(3)
C19 C14 C15 C16 -178.14(14)
C14 C15 C16 C17 -0.8(3)
C14 C15 C16 C23 179.90(15)
C15 C16 C17 C18 -0.2(2)
C23 C16 C17 C18 179.05(15)
C16 C17 C18 C13 -1.0(3)
C16 C17 C18 C27 176.81(15)
C14 C13 C18 C17 3.1(2)
B1 C13 C18 C17 178.48(15)
C14 C13 C18 C27 -174.89(14)
B1 C13 C18 C27 0.45(19)
C15 C14 C19 C20 144.87(16)
C13 C14 C19 C20 -36.3(2)
C15 C14 C19 C22 -94.15(17)
C13 C14 C19 C22 84.69(18)
C15 C14 C19 C21 25.6(2)
C13 C14 C19 C21 -155.53(16)
C17 C16 C23 C25 -114.34(19)
C15 C16 C23 C25 64.9(2)
C17 C16 C23 C26 5.7(2)
C15 C16 C23 C26 -175.03(15)
C17 C16 C23 C24 124.32(19)
C15 C16 C23 C24 -56.4(2)
C17 C18 C27 N1 158.29(15)
C13 C18 C27 N1 -23.64(19)
C18 C27 N1 C28 157.75(13)
C18 C27 N1 C29 -83.79(15)
C18 C27 N1 B1 34.31(16)
C12 B1 N1 C28 -33.15(17)
C1 B1 N1 C28 72.70(16)
C13 B1 N1 C28 -153.24(13)
C12 B1 N1 C27 87.73(15)
C1 B1 N1 C27 -166.42(13)
C13 B1 N1 C27 -32.35(15)
C12 B1 N1 C29 -156.28(13)
C1 B1 N1 C29 -50.42(16)
C13 B1 N1 C29 83.64(14)
